data_7026076
loop_
_publ_author_name
'Sengupta, Oindrila'
'Gole, Bappaditya'
'Mukherjee, Sandip'
'Mukherjee, Partha Sarathi'

_publ_section_title
;
 A series of transition metal-azido extended complexes with various
 anionic and neutral co-ligands: synthesis, structure and their distinct
 magnetic behavior.
;
_journal_issue 32
_journal_name_full 'Dalton transactions (Cambridge, England : 2003)'
_journal_page_first 7451
_journal_page_last 7465
_journal_paper_doi 10.1039/c0dt00181c
_journal_volume 39
_journal_year 2010
_chemical_formula_moiety 'C10 H10 Cu3 N20 '
_chemical_formula_sum 'C10 H10 Cu3 N20'
_chemical_formula_weight 601.00
_chemical_name_systematic
;
?
;
_space_group_IT_number 14
_symmetry_cell_setting monoclinic
_symmetry_space_group_name_Hall '-P 2yn'
_symmetry_space_group_name_H-M 'P 1 21/n 1'
_atom_sites_solution_hydrogens geom
_atom_sites_solution_primary direct
_atom_sites_solution_secondary difmap
_audit_creation_method SHELXL-97
_cell_angle_alpha 90.00
_cell_angle_beta 110.524(9)
_cell_angle_gamma 90.00
_cell_formula_units_Z 2
_cell_length_a 11.9024(8)
_cell_length_b 6.0183(2)
_cell_length_c 14.8927(11)
_cell_measurement_reflns_used 6447
_cell_measurement_temperature 150(2)
_cell_measurement_theta_max 29.99
_cell_measurement_theta_min 2.71
_cell_volume 999.08(12)
_computing_cell_refinement 'Crysalis, Oxford Diffraction'
_computing_data_collection 'Crysalis, Oxford Diffraction'
_computing_data_reduction 'Crysalis, Oxford Diffraction'
_computing_molecular_graphics PLATON(Spek,2004)
_computing_structure_refinement 'SHELXL-97 (Sheldrick, 1997)'
_computing_structure_solution 'SHELXS-97 (Sheldrick, 1997)'
_diffrn_ambient_temperature 150(2)
_diffrn_measured_fraction_theta_full 0.989
_diffrn_measured_fraction_theta_max 0.989
_diffrn_measurement_device 'Oxford Diffaction X-Calibur System'
_diffrn_measurement_method '321 frames, counting time 10 s.'
_diffrn_radiation_monochromator graphite
_diffrn_radiation_source 'fine-focus sealed tube'
_diffrn_radiation_type MoK\a
_diffrn_radiation_wavelength 0.71073
_diffrn_reflns_av_R_equivalents 0.0396
_diffrn_reflns_av_sigmaI/netI 0.0521
_diffrn_reflns_limit_h_max 16
_diffrn_reflns_limit_h_min -15
_diffrn_reflns_limit_k_max 5
_diffrn_reflns_limit_k_min -8
_diffrn_reflns_limit_l_max 19
_diffrn_reflns_limit_l_min -20
_diffrn_reflns_number 6447
_diffrn_reflns_theta_full 29.99
_diffrn_reflns_theta_max 29.99
_diffrn_reflns_theta_min 2.71
_diffrn_standards_decay_% n/a
_diffrn_standards_interval_count n/a
_diffrn_standards_interval_time n/a
_diffrn_standards_number n/a
_exptl_absorpt_coefficient_mu 3.214
_exptl_absorpt_correction_T_max 1.000
_exptl_absorpt_correction_T_min 0.793
_exptl_absorpt_correction_type empirical
_exptl_absorpt_process_details 'ABSPACK, Oxford Diffraction Ltd'
_exptl_crystal_colour black
_exptl_crystal_density_diffrn 1.998
_exptl_crystal_density_method 'not measured'
_exptl_crystal_description plate
_exptl_crystal_F_000 594
_exptl_crystal_size_max 0.22
_exptl_crystal_size_mid 0.19
_exptl_crystal_size_min 0.03
_refine_diff_density_max 0.963
_refine_diff_density_min -1.226
_refine_diff_density_rms 0.165
_refine_ls_extinction_method none
_refine_ls_goodness_of_fit_ref 0.979
_refine_ls_hydrogen_treatment constr
_refine_ls_matrix_type full
_refine_ls_number_parameters 151
_refine_ls_number_reflns 2889
_refine_ls_number_restraints 0
_refine_ls_restrained_S_all 0.979
_refine_ls_R_factor_all 0.0663
_refine_ls_R_factor_gt 0.0452
_refine_ls_shift/su_max 0.000
_refine_ls_shift/su_mean 0.000
_refine_ls_structure_factor_coef Fsqd
_refine_ls_weighting_details
;
_refine_ls_weighting_details
w=1/[\s^2^(Fo^2^)+(0.0681P)^2^+0.0000P] where P=(Fo^2^+2Fc^2^)/3
;
_refine_ls_weighting_scheme calc
_refine_ls_wR_factor_gt 0.1032
_refine_ls_wR_factor_ref 0.1092
_reflns_number_gt 2211
_reflns_number_total 2889
_reflns_threshold_expression >2sigma(I)
_cod_data_source_file c0dt00181c.txt
_cod_data_source_block complex5
_cod_original_cell_volume 999.08(11)
_cod_original_sg_symbol_H-M P21/n
_cod_original_formula_sum 'C10 H10 Cu3 N20 '
_cod_database_code 7026076

loop_
_symmetry_equiv_pos_as_xyz
'x, y, z'
'-x+1/2, y+1/2, -z+1/2'
'-x, -y, -z'
'x-1/2, -y-1/2, z-1/2'

loop_
_atom_site_label
_atom_site_type_symbol
_atom_site_fract_x
_atom_site_fract_y
_atom_site_fract_z
_atom_site_U_iso_or_equiv
_atom_site_adp_type
_atom_site_occupancy
_atom_site_symmetry_multiplicity
_atom_site_calc_flag
_atom_site_refinement_flags
Cu1 Cu 0.19720(3) 0.29431(6) 0.13750(3) 0.01555(12) Uani 1 1 d .
Cu2 Cu 0.0000 0.0000 0.0000 0.01541(14) Uani 1 2 d S
N2 N 0.3058(2) 0.2802(4) 0.3357(2) 0.0146(5) Uani 1 1 d .
N10 N 0.3599(2) 0.3812(5) 0.1401(2) 0.0190(6) Uani 1 1 d .
N1 N 0.2332(2) 0.3853(4) 0.2753(2) 0.0181(5) Uani 1 1 d .
C1 C 0.4565(3) 0.2677(7) 0.1940(3) 0.0313(9) Uani 1 1 d .
H1 H 0.4460 0.1431 0.2271 0.038 Uiso 1 1 calc R
C5 C 0.3765(3) 0.5572(6) 0.0914(3) 0.0272(8) Uani 1 1 d .
H5 H 0.3098 0.6342 0.0518 0.033 Uiso 1 1 calc R
C4 C 0.4884(4) 0.6281(7) 0.0978(3) 0.0367(10) Uani 1 1 d .
H4 H 0.4970 0.7542 0.0647 0.044 Uiso 1 1 calc R
C3 C 0.5874(3) 0.5128(8) 0.1530(3) 0.0394(10) Uani 1 1 d .
H3 H 0.6639 0.5575 0.1574 0.047 Uiso 1 1 calc R
C2 C 0.5710(3) 0.3293(8) 0.2020(4) 0.0426(11) Uani 1 1 d .
H2 H 0.6367 0.2475 0.2401 0.051 Uiso 1 1 calc R
N4 N 0.0313(2) 0.1814(4) 0.1187(2) 0.0183(6) Uani 1 1 d .
N7 N 0.1555(2) 0.1396(4) 0.0116(2) 0.0182(6) Uani 1 1 d .
N3 N 0.3753(2) 0.1809(4) 0.3971(2) 0.0199(6) Uani 1 1 d .
N5 N -0.0460(2) 0.2934(5) 0.1316(2) 0.0219(6) Uani 1 1 d .
N8 N 0.2241(2) 0.0975(5) -0.0303(2) 0.0225(6) Uani 1 1 d .
N6 N -0.1186(3) 0.3966(6) 0.1454(3) 0.0411(9) Uani 1 1 d .
N9 N 0.2889(3) 0.0599(7) -0.0691(3) 0.0436(9) Uani 1 1 d .

loop_
_atom_site_aniso_label
_atom_site_aniso_U_11
_atom_site_aniso_U_22
_atom_site_aniso_U_33
_atom_site_aniso_U_23
_atom_site_aniso_U_13
_atom_site_aniso_U_12
Cu1 0.01439(18) 0.01623(19) 0.0154(2) -0.00251(15) 0.00436(14) -0.00333(13)
Cu2 0.0169(2) 0.0165(2) 0.0131(3) -0.0035(2) 0.0056(2) -0.00457(19)
N2 0.0200(12) 0.0107(10) 0.0134(13) -0.0014(10) 0.0060(10) -0.0029(9)
N10 0.0183(12) 0.0207(13) 0.0183(14) -0.0017(11) 0.0067(11) -0.0049(10)
N1 0.0196(12) 0.0180(12) 0.0158(14) -0.0002(11) 0.0051(10) 0.0019(10)
C1 0.0219(16) 0.037(2) 0.033(2) 0.0109(17) 0.0077(15) 0.0010(14)
C5 0.0261(16) 0.0276(17) 0.030(2) 0.0053(15) 0.0131(15) 0.0009(14)
C4 0.037(2) 0.031(2) 0.049(3) 0.0055(19) 0.024(2) -0.0061(17)
C3 0.0241(17) 0.054(3) 0.043(3) -0.001(2) 0.0163(17) -0.0129(17)
C2 0.0193(16) 0.060(3) 0.045(3) 0.015(2) 0.0068(17) 0.0026(17)
N4 0.0182(12) 0.0171(12) 0.0183(14) -0.0026(10) 0.0046(11) -0.0026(10)
N7 0.0184(12) 0.0216(13) 0.0156(14) -0.0044(11) 0.0072(10) -0.0070(10)
N3 0.0233(13) 0.0156(12) 0.0166(14) -0.0014(10) 0.0018(11) -0.0007(10)
N5 0.0184(12) 0.0221(13) 0.0237(16) -0.0046(12) 0.0053(11) -0.0039(11)
N8 0.0234(13) 0.0197(13) 0.0246(16) -0.0006(12) 0.0088(12) -0.0050(11)
N6 0.0263(16) 0.0392(19) 0.059(3) -0.0222(19) 0.0166(16) -0.0025(15)
N9 0.0415(19) 0.055(2) 0.048(2) -0.0166(19) 0.0317(18) -0.0141(17)

loop_
_atom_type_symbol
_atom_type_description
_atom_type_scat_dispersion_real
_atom_type_scat_dispersion_imag
_atom_type_scat_source
C C 0.0033 0.0016 'International Tables Vol C Tables 4.2.6.8 and 6.1.1.4'
H H 0.0000 0.0000 'International Tables Vol C Tables 4.2.6.8 and 6.1.1.4'
O O 0.0106 0.0060 'International Tables Vol C Tables 4.2.6.8 and 6.1.1.4'
Cu Cu 0.3201 1.2651 'International Tables Vol C Tables 4.2.6.8 and 6.1.1.4'
N N 0.0061 0.0033 'International Tables Vol C Tables 4.2.6.8 and 6.1.1.4'

loop_
_geom_angle_atom_site_label_1
_geom_angle_atom_site_label_2
_geom_angle_atom_site_label_3
_geom_angle
_geom_angle_site_symmetry_1
_geom_angle_site_symmetry_3
N10 Cu1 N7 93.46(11) . .
N10 Cu1 N4 172.04(12) . .
N7 Cu1 N4 78.65(11) . .
N10 Cu1 N1 92.92(11) . .
N7 Cu1 N1 167.51(11) . .
N4 Cu1 N1 94.64(11) . .
N10 Cu1 N3 91.32(10) . 2
N7 Cu1 N3 106.85(11) . 2
N4 Cu1 N3 91.98(10) . 2
N1 Cu1 N3 83.73(10) . 2
N10 Cu1 Cu2 132.30(8) . .
N7 Cu1 Cu2 39.22(7) . .
N4 Cu1 Cu2 39.74(8) . .
N1 Cu1 Cu2 132.28(8) . .
N3 Cu1 Cu2 105.89(7) 2 .
N7 Cu2 N7 180.0 . 3
N7 Cu2 N4 79.23(11) . .
N7 Cu2 N4 100.77(11) 3 .
N7 Cu2 N4 100.77(11) . 3
N7 Cu2 N4 79.23(11) 3 3
N4 Cu2 N4 180.0 . 3
N7 Cu2 N3 86.50(10) . 2_545
N7 Cu2 N3 93.50(10) 3 2_545
N4 Cu2 N3 89.50(10) . 2_545
N4 Cu2 N3 90.50(10) 3 2_545
N7 Cu2 N3 93.50(10) . 4_565
N7 Cu2 N3 86.50(10) 3 4_565
N4 Cu2 N3 90.50(10) . 4_565
N4 Cu2 N3 89.50(10) 3 4_565
N3 Cu2 N3 180.0 2_545 4_565
N7 Cu2 Cu1 140.54(8) . 3
N7 Cu2 Cu1 39.46(8) 3 3
N4 Cu2 Cu1 139.91(8) . 3
N4 Cu2 Cu1 40.08(8) 3 3
N3 Cu2 Cu1 96.46(6) 2_545 3
N3 Cu2 Cu1 83.54(6) 4_565 3
N7 Cu2 Cu1 39.46(8) . .
N7 Cu2 Cu1 140.54(8) 3 .
N4 Cu2 Cu1 40.09(8) . .
N4 Cu2 Cu1 139.92(8) 3 .
N3 Cu2 Cu1 83.54(6) 2_545 .
N3 Cu2 Cu1 96.46(6) 4_565 .
Cu1 Cu2 Cu1 180.0 3 .
N3 N2 N1 177.5(3) . .
C1 N10 C5 118.1(3) . .
C1 N10 Cu1 120.2(2) . .
C5 N10 Cu1 121.6(2) . .
N2 N1 Cu1 117.6(2) . .
N10 C1 C2 122.1(4) . .
N10 C1 H1 119.0 . .
C2 C1 H1 119.0 . .
N10 C5 C4 122.3(3) . .
N10 C5 H5 118.9 . .
C4 C5 H5 118.9 . .
C3 C4 C5 119.7(4) . .
C3 C4 H4 120.1 . .
C5 C4 H4 120.1 . .
C4 C3 C2 118.4(4) . .
C4 C3 H3 120.8 . .
C2 C3 H3 120.8 . .
C3 C2 C1 119.4(4) . .
C3 C2 H2 120.3 . .
C1 C2 H2 120.3 . .
N5 N4 Cu2 122.0(2) . .
N5 N4 Cu1 123.6(2) . .
Cu2 N4 Cu1 100.18(13) . .
N8 N7 Cu2 129.9(2) . .
N8 N7 Cu1 126.1(2) . .
Cu2 N7 Cu1 101.32(13) . .
N2 N3 Cu1 102.7(2) . 2_545
N2 N3 Cu2 100.8(2) . 2
Cu1 N3 Cu2 155.68(13) 2_545 2
N6 N5 N4 178.7(4) . .
N9 N8 N7 179.3(4) . .

loop_
_geom_bond_atom_site_label_1
_geom_bond_atom_site_label_2
_geom_bond_distance
_geom_bond_site_symmetry_2
Cu1 N10 1.994(3) .
Cu1 N7 1.994(3) .
Cu1 N4 2.013(3) .
Cu1 N1 2.020(3) .
Cu1 N3 2.472(3) 2
Cu1 Cu2 3.0772(4) .
Cu2 N7 1.984(3) .
Cu2 N7 1.984(3) 3
Cu2 N4 1.999(3) .
Cu2 N4 1.999(3) 3
Cu2 N3 2.578(3) 2_545
Cu2 N3 2.578(3) 4_565
Cu2 Cu1 3.0772(4) 3
N2 N3 1.161(4) .
N2 N1 1.188(4) .
N10 C1 1.336(5) .
N10 C5 1.336(4) .
C1 C2 1.378(5) .
C1 H1 0.9300 .
C5 C4 1.370(5) .
C5 H5 0.9300 .
C4 C3 1.365(6) .
C4 H4 0.9300 .
C3 C2 1.374(6) .
C3 H3 0.9300 .
C2 H2 0.9300 .
N4 N5 1.208(4) .
N7 N8 1.214(4) .
N3 Cu1 2.472(3) 2_545
N3 Cu2 2.578(3) 2
N5 N6 1.139(4) .
N8 N9 1.138(4) .
